data_4072129
loop_
_publ_author_name
'Xie, Yun-Fu'
'Wen, Zhen-Kang'
'Tan, Run-Yu'
'Hong, Juan'
'Zhao, Shu-Bin'
'Tang, Liang-Fu'

_publ_section_title
;
 Bis(3,5-dimethylpyrazol-1-yl)acyl and
 Bis(3,5-dimethylpyrazol-1-yl)methide Carbonyl Tungsten Derivatives
;
_journal_issue 21
_journal_name_full Organometallics
_journal_page_first 5684
_journal_paper_doi 10.1021/om800603p
_journal_volume 27
_journal_year 2008
_chemical_formula_sum 'C15 H15 I N4 O4 W'
_chemical_formula_weight 626.06
_chemical_name_systematic
; 
 ? 
;
_space_group_IT_number 11
_symmetry_cell_setting monoclinic
_symmetry_space_group_name_Hall '-P 2yb'
_symmetry_space_group_name_H-M 'P 1 21/m 1'
_atom_sites_solution_hydrogens geom
_atom_sites_solution_primary direct
_atom_sites_solution_secondary difmap
_audit_creation_method SHELXL-97
_cell_angle_alpha 90.00
_cell_angle_beta 97.959(3)
_cell_angle_gamma 90.00
_cell_formula_units_Z 2
_cell_length_a 7.1875(13)
_cell_length_b 14.160(3)
_cell_length_c 9.0408(16)
_cell_measurement_reflns_used 2279
_cell_measurement_temperature 294(2)
_cell_measurement_theta_max 26.44
_cell_measurement_theta_min 2.69
_cell_volume 911.3(3)
_computing_cell_refinement 'Bruker SMART'
_computing_data_collection 'Bruker SMART'
_computing_data_reduction 'Bruker SAINT'
_computing_molecular_graphics 'Bruker SHELXTL'
_computing_publication_material 'Bruker SHELXTL'
_computing_structure_refinement 'SHELXL-97 (Sheldrick, 1997)'
_computing_structure_solution 'SHELXS-97 (Sheldrick, 1990)'
_diffrn_ambient_temperature 294(2)
_diffrn_measured_fraction_theta_full 1.000
_diffrn_measured_fraction_theta_max 0.909
_diffrn_measurement_device_type 'CCD area detector'
_diffrn_measurement_method 'phi and omega scans'
_diffrn_radiation_monochromator graphite
_diffrn_radiation_source 'fine-focus sealed tube'
_diffrn_radiation_type MoK\a
_diffrn_radiation_wavelength 0.71073
_diffrn_reflns_av_R_equivalents 0.0336
_diffrn_reflns_av_sigmaI/netI 0.0513
_diffrn_reflns_limit_h_max 9
_diffrn_reflns_limit_h_min -8
_diffrn_reflns_limit_k_max 11
_diffrn_reflns_limit_k_min -19
_diffrn_reflns_limit_l_max 11
_diffrn_reflns_limit_l_min -12
_diffrn_reflns_number 5927
_diffrn_reflns_theta_full 25.00
_diffrn_reflns_theta_max 29.99
_diffrn_reflns_theta_min 2.27
_exptl_absorpt_coefficient_mu 8.059
_exptl_absorpt_correction_T_max 1.000000
_exptl_absorpt_correction_T_min 0.578855
_exptl_absorpt_correction_type multi-scan
_exptl_absorpt_process_details sadabs
_exptl_crystal_density_diffrn 2.282
_exptl_crystal_density_method 'not measured'
_exptl_crystal_F_000 584
_exptl_crystal_size_max 0.20
_exptl_crystal_size_mid 0.18
_exptl_crystal_size_min 0.14
_refine_diff_density_max 1.485
_refine_diff_density_min -1.700
_refine_diff_density_rms 0.182
_refine_ls_extinction_method none
_refine_ls_goodness_of_fit_ref 1.025
_refine_ls_hydrogen_treatment mixed
_refine_ls_matrix_type full
_refine_ls_number_parameters 126
_refine_ls_number_reflns 2498
_refine_ls_number_restraints 0
_refine_ls_restrained_S_all 1.025
_refine_ls_R_factor_all 0.0540
_refine_ls_R_factor_gt 0.0354
_refine_ls_shift/su_max 0.001
_refine_ls_shift/su_mean 0.000
_refine_ls_structure_factor_coef Fsqd
_refine_ls_weighting_details 'calc w=1/[\s^2^(Fo^2^)+(0.0339P)^2^+0.5675P] where P=(Fo^2^+2Fc^2^)/3'
_refine_ls_weighting_scheme calc
_refine_ls_wR_factor_gt 0.0693
_refine_ls_wR_factor_ref 0.0751
_reflns_number_gt 2003
_reflns_number_total 2498
_reflns_threshold_expression >2sigma(I)
_cod_data_source_file om800603p_si_001.cif
_cod_data_source_block figure2
_cod_depositor_comments
;
The following automatic conversions were performed:

'_symmetry_cell_setting' value 'Monoclinic' changed to 'monoclinic'
according to /home/saulius/struct/CIF-dictionaries/cif_core.dic
dictionary named 'cif_core.dic' version 2.4.1 from 2010-06-29.

Automatic conversion script
Id: cif_fix_values 1715 2011-07-08 13:25:40Z adriana 
;
_cod_original_cell_volume 911.2(3)
_cod_original_sg_symbol_H-M P2(1)/m
_cod_database_code 4072129

loop_
_symmetry_equiv_pos_as_xyz
'x, y, z'
'-x, y+1/2, -z'
'-x, -y, -z'
'x, -y-1/2, z'

loop_
_atom_site_label
_atom_site_type_symbol
_atom_site_fract_x
_atom_site_fract_y
_atom_site_fract_z
_atom_site_U_iso_or_equiv
_atom_site_adp_type
_atom_site_occupancy
_atom_site_symmetry_multiplicity
_atom_site_calc_flag
_atom_site_refinement_flags
W1 W 0.15563(4) 0.2500 0.23065(3) 0.02655(10) Uani 1 2 d S
I1 I -0.05025(9) 0.2500 0.48133(6) 0.05346(18) Uani 1 2 d S
N1 N -0.0531(6) 0.1428(3) 0.1246(4) 0.0295(9) Uani 1 1 d .
N2 N -0.1320(6) 0.1658(3) -0.0192(5) 0.0284(9) Uani 1 1 d .
O1 O 0.3712(7) 0.0896(3) 0.4230(6) 0.0725(15) Uani 1 1 d .
O2 O 0.5629(8) 0.2500 0.1559(8) 0.069(2) Uani 1 2 d S
O3 O 0.2658(8) 0.2500 -0.1029(7) 0.064(2) Uani 1 2 d S
C1 C -0.1311(8) 0.0598(4) 0.1532(6) 0.0363(12) Uani 1 1 d .
C2 C -0.2574(8) 0.0325(4) 0.0293(7) 0.0399(13) Uani 1 1 d .
H2 H -0.3291 -0.0224 0.0214 0.048 Uiso 1 1 calc R
C3 C -0.2577(7) 0.1005(4) -0.0787(6) 0.0351(12) Uani 1 1 d .
C4 C -0.0890(9) 0.0092(4) 0.2980(7) 0.0501(16) Uani 1 1 d .
H4A H 0.0416 0.0167 0.3362 0.075 Uiso 1 1 calc R
H4B H -0.1170 -0.0567 0.2834 0.075 Uiso 1 1 calc R
H4C H -0.1643 0.0350 0.3680 0.075 Uiso 1 1 calc R
C5 C -0.3730(8) 0.1130(5) -0.2267(7) 0.0473(15) Uani 1 1 d .
H5A H -0.4594 0.1642 -0.2218 0.071 Uiso 1 1 calc R
H5B H -0.4416 0.0560 -0.2539 0.071 Uiso 1 1 calc R
H5C H -0.2924 0.1269 -0.3001 0.071 Uiso 1 1 calc R
C6 C -0.0605(10) 0.2500 -0.0783(8) 0.0287(15) Uani 1 2 d S
H6 H -0.0817 0.2500 -0.1877 0.034 Uiso 1 2 calc SR
C7 C 0.2886(8) 0.1455(4) 0.3513(7) 0.0449(14) Uani 1 1 d .
C8 C 0.4143(11) 0.2500 0.1836(9) 0.0415(19) Uani 1 2 d S
C9 C 0.1601(10) 0.2500 -0.0157(8) 0.0300(15) Uani 1 2 d S

loop_
_atom_site_aniso_label
_atom_site_aniso_U_11
_atom_site_aniso_U_22
_atom_site_aniso_U_33
_atom_site_aniso_U_23
_atom_site_aniso_U_13
_atom_site_aniso_U_12
W1 0.02647(16) 0.02969(16) 0.02356(16) 0.000 0.00374(11) 0.000
I1 0.0754(4) 0.0602(4) 0.0300(3) 0.000 0.0255(3) 0.000
N1 0.032(2) 0.033(2) 0.024(2) 0.0001(17) 0.0039(18) -0.0053(17)
N2 0.030(2) 0.031(2) 0.024(2) -0.0024(17) 0.0041(17) -0.0005(17)
O1 0.082(4) 0.051(3) 0.074(4) 0.014(3) -0.024(3) 0.014(3)
O2 0.029(3) 0.116(6) 0.061(5) 0.000 0.007(3) 0.000
O3 0.036(3) 0.121(6) 0.035(4) 0.000 0.008(3) 0.000
C1 0.038(3) 0.034(3) 0.038(3) 0.000(2) 0.010(2) 0.000(2)
C2 0.034(3) 0.036(3) 0.050(4) -0.008(3) 0.005(3) -0.011(2)
C3 0.031(3) 0.039(3) 0.036(3) -0.010(2) 0.006(2) -0.005(2)
C4 0.059(4) 0.043(3) 0.049(4) 0.022(3) 0.012(3) 0.000(3)
C5 0.039(3) 0.060(4) 0.041(4) -0.009(3) -0.002(3) -0.012(3)
C6 0.030(4) 0.034(4) 0.020(4) 0.000 -0.001(3) 0.000
C7 0.049(4) 0.037(3) 0.045(4) 0.001(3) -0.003(3) -0.001(3)
C8 0.029(4) 0.061(5) 0.035(5) 0.000 0.009(3) 0.000
C9 0.031(4) 0.036(4) 0.026(4) 0.000 0.014(3) 0.000

loop_
_atom_type_symbol
_atom_type_description
_atom_type_scat_dispersion_real
_atom_type_scat_dispersion_imag
_atom_type_scat_source
C C 0.0033 0.0016 'International Tables Vol C Tables 4.2.6.8 and 6.1.1.4'
H H 0.0000 0.0000 'International Tables Vol C Tables 4.2.6.8 and 6.1.1.4'
N N 0.0061 0.0033 'International Tables Vol C Tables 4.2.6.8 and 6.1.1.4'
O O 0.0106 0.0060 'International Tables Vol C Tables 4.2.6.8 and 6.1.1.4'
I I -0.4742 1.8119 'International Tables Vol C Tables 4.2.6.8 and 6.1.1.4'
W W -0.8490 6.8722 'International Tables Vol C Tables 4.2.6.8 and 6.1.1.4'

loop_
_geom_angle_atom_site_label_1
_geom_angle_atom_site_label_2
_geom_angle_atom_site_label_3
_geom_angle
_geom_angle_site_symmetry_1
_geom_angle_site_symmetry_3
C8 W1 C7 73.9(2) . 4_565
C8 W1 C7 73.9(2) . .
C7 W1 C7 95.4(3) 4_565 .
C8 W1 C9 68.8(3) . .
C7 W1 C9 118.2(2) 4_565 .
C7 W1 C9 118.2(2) . .
C8 W1 N1 120.16(18) . .
C7 W1 N1 165.9(2) 4_565 .
C7 W1 N1 88.5(2) . .
C9 W1 N1 71.11(16) . .
C8 W1 N1 120.16(18) . 4_565
C7 W1 N1 88.5(2) 4_565 4_565
C7 W1 N1 165.9(2) . 4_565
C9 W1 N1 71.11(16) . 4_565
N1 W1 N1 84.7(2) . 4_565
C8 W1 I1 141.0(2) . .
C7 W1 I1 80.18(19) 4_565 .
C7 W1 I1 80.18(19) . .
C9 W1 I1 150.15(18) . .
N1 W1 I1 87.15(10) . .
N1 W1 I1 87.14(10) 4_565 .
C1 N1 N2 105.1(4) . .
C1 N1 W1 141.2(4) . .
N2 N1 W1 113.8(3) . .
C3 N2 N1 112.1(4) . .
C3 N2 C6 132.6(5) . .
N1 N2 C6 115.2(4) . .
N1 C1 C2 109.3(5) . .
N1 C1 C4 123.5(5) . .
C2 C1 C4 127.2(5) . .
C3 C2 C1 108.3(5) . .
C3 C2 H2 125.9 . .
C1 C2 H2 125.9 . .
N2 C3 C2 105.2(5) . .
N2 C3 C5 122.4(5) . .
C2 C3 C5 132.2(5) . .
C1 C4 H4A 109.5 . .
C1 C4 H4B 109.5 . .
H4A C4 H4B 109.5 . .
C1 C4 H4C 109.5 . .
H4A C4 H4C 109.5 . .
H4B C4 H4C 109.5 . .
C3 C5 H5A 109.5 . .
C3 C5 H5B 109.5 . .
H5A C5 H5B 109.5 . .
C3 C5 H5C 109.5 . .
H5A C5 H5C 109.5 . .
H5B C5 H5C 109.5 . .
N2 C6 N2 112.9(6) 4_565 .
N2 C6 C9 104.8(4) 4_565 .
N2 C6 C9 104.8(4) . .
N2 C6 H6 111.3 4_565 .
N2 C6 H6 111.3 . .
C9 C6 H6 111.3 . .
O1 C7 W1 176.3(5) . .
O2 C8 W1 179.7(8) . .
O3 C9 C6 117.6(7) . .
O3 C9 W1 140.7(6) . .
C6 C9 W1 101.6(4) . .

loop_
_geom_bond_atom_site_label_1
_geom_bond_atom_site_label_2
_geom_bond_distance
_geom_bond_site_symmetry_2
W1 C8 1.964(8) .
W1 C7 2.000(6) 4_565
W1 C7 2.000(6) .
W1 C9 2.231(7) .
W1 N1 2.253(4) .
W1 N1 2.253(4) 4_565
W1 I1 2.8732(7) .
N1 C1 1.342(7) .
N1 N2 1.383(5) .
N2 C3 1.352(6) .
N2 C6 1.430(5) .
O1 C7 1.138(7) .
O2 C8 1.131(9) .
O3 C9 1.169(9) .
C1 C2 1.395(7) .
C1 C4 1.486(7) .
C2 C3 1.371(8) .
C2 H2 0.9300 .
C3 C5 1.484(7) .
C4 H4A 0.9600 .
C4 H4B 0.9600 .
C4 H4C 0.9600 .
C5 H5A 0.9600 .
C5 H5B 0.9600 .
C5 H5C 0.9600 .
C6 N2 1.430(5) 4_565
C6 C9 1.608(10) .
C6 H6 0.9800 .

loop_
_geom_torsion_atom_site_label_1
_geom_torsion_atom_site_label_2
_geom_torsion_atom_site_label_3
_geom_torsion_atom_site_label_4
_geom_torsion
_geom_torsion_site_symmetry_1
_geom_torsion_site_symmetry_4
C8 W1 N1 C1 98.8(6) . .
C7 W1 N1 C1 -77.7(10) 4_565 .
C7 W1 N1 C1 28.4(6) . .
C9 W1 N1 C1 149.0(6) . .
N1 W1 N1 C1 -139.2(5) 4_565 .
I1 W1 N1 C1 -51.8(5) . .
C8 W1 N1 N2 -80.6(4) . .
C7 W1 N1 N2 102.9(8) 4_565 .
C7 W1 N1 N2 -151.0(4) . .
C9 W1 N1 N2 -30.4(3) . .
N1 W1 N1 N2 41.4(4) 4_565 .
I1 W1 N1 N2 128.8(3) . .
C1 N1 N2 C3 1.0(5) . .
W1 N1 N2 C3 -179.4(3) . .
C1 N1 N2 C6 -176.3(4) . .
W1 N1 N2 C6 3.3(5) . .
N2 N1 C1 C2 -0.6(6) . .
W1 N1 C1 C2 -180.0(4) . .
N2 N1 C1 C4 -178.7(5) . .
W1 N1 C1 C4 1.8(9) . .
N1 C1 C2 C3 0.0(6) . .
C4 C1 C2 C3 178.1(6) . .
N1 N2 C3 C2 -1.0(6) . .
C6 N2 C3 C2 175.6(5) . .
N1 N2 C3 C5 174.7(5) . .
C6 N2 C3 C5 -8.7(9) . .
C1 C2 C3 N2 0.6(6) . .
C1 C2 C3 C5 -174.5(6) . .
C3 N2 C6 N2 107.2(6) . 4_565
N1 N2 C6 N2 -76.2(6) . 4_565
C3 N2 C6 C9 -139.2(6) . .
N1 N2 C6 C9 37.3(6) . .
C8 W1 C7 O1 55(10) . .
C7 W1 C7 O1 -16(10) 4_565 .
C9 W1 C7 O1 110(10) . .
N1 W1 C7 O1 177(10) . .
N1 W1 C7 O1 -122(9) 4_565 .
I1 W1 C7 O1 -95(10) . .
C7 W1 C8 O2 -129.7(3) 4_565 .
C7 W1 C8 O2 129.7(2) . .
C9 W1 C8 O2 0.0(2) . .
N1 W1 C8 O2 51.2(3) . .
N1 W1 C8 O2 -51.2(2) 4_565 .
I1 W1 C8 O2 180.0(2) . .
N2 C6 C9 O3 -120.5(4) 4_565 .
N2 C6 C9 O3 120.5(4) . .
N2 C6 C9 W1 59.5(4) 4_565 .
N2 C6 C9 W1 -59.5(4) . .
C8 W1 C9 O3 0.0 . .
C7 W1 C9 O3 57.0(2) 4_565 .
C7 W1 C9 O3 -57.0(2) . .
N1 W1 C9 O3 -134.59(12) . .
N1 W1 C9 O3 134.59(12) 4_565 .
I1 W1 C9 O3 180.0 . .
C8 W1 C9 C6 180.0 . .
C7 W1 C9 C6 -123.0(2) 4_565 .
C7 W1 C9 C6 123.0(2) . .
N1 W1 C9 C6 45.41(12) . .
N1 W1 C9 C6 -45.41(12) 4_565 .
I1 W1 C9 C6 0.0 . .
